data_2000542
loop_
_publ_author_name
'McAuliffe, C. A.'
'Pritchard, R. G.'
'Bermejo, M. R.'
'Garcia-Vazquez, A.'
'Macias, A.'
'Sanmart\'in, J.'
'Romero, J.'
'Sousa, A.'

_publ_section_title
;
 Carbonatobis(1,10-phenanthroline)cobalt(III) perchlorate
;
_journal_issue 10
_journal_name_full 'Acta Crystallographica Section C'
_journal_page_first 1841
_journal_page_last 1842
_journal_paper_doi 10.1107/S0108270192002105
_journal_volume 48
_journal_year 1992
_chemical_formula_moiety 'C25 H16 Co1 N4 O3,Cl1 O4'
_chemical_formula_sum 'C25 H16 Cl Co N4 O7'
_chemical_formula_weight 578.81
_space_group_IT_number 14
_space_group_name_Hall '-P 2yn'
_space_group_name_H-M_alt 'P 1 21/n 1'
_symmetry_cell_setting monoclinic
_symmetry_space_group_name_Hall '-P 2yn'
_symmetry_space_group_name_H-M 'P 1 21/n 1'
_cell_angle_alpha 90
_cell_angle_beta 108.80(3)
_cell_angle_gamma 90
_cell_formula_units_Z 4
_cell_length_a 11.732(5)
_cell_length_b 12.404(4)
_cell_length_c 16.194(5)
_cell_volume 2230.9(14)
_diffrn_radiation_type Mo
_diffrn_radiation_wavelength 0.71069
_exptl_absorpt_coefficient_mu 0.944
_exptl_crystal_density_diffrn 1.723
_exptl_crystal_F_000 1176
_cod_data_source_file al0481.cif
_cod_data_source_block al0481a
_cod_original_cell_volume 2231.0(10)
_cod_original_formula_sum 'C25 H16 Cl1 Co1 N4 O7'
_cod_database_code 2000542

loop_
_space_group_symop_id
_space_group_symop_operation_xyz
1 x,y,z
2 -x+1/2,y+1/2,-z+1/2
3 -x,-y,-z
4 x+1/2,-y+1/2,z+1/2

loop_
_atom_site_label
_atom_site_fract_x
_atom_site_fract_y
_atom_site_fract_z
Co(1) .74501(8) .05831(7) .36288(6)
O(1) .8373(4) -.0682(3) .3989(3)
O(2) .6457(4) -.0645(4) .3318(3)
O(3) .7382(5) -.2266(3) .3676(3)
N(1) .7814(5) .0502(4) .2555(3)
N(2) .8763(5) .1609(4) .3962(4)
N(3) .7066(5) .0655(4) .4701(3)
N(4) .6243(5) .1718(4) .3249(4)
C(1) .8870(6) .0998(5) .2615(4)
C(2) .7261(8) -.0034(6) .1827(5)
C(3) .7726(9) -.0101(7) .1157(5)
C(4) .8783(9) .0365(6) .1209(5)
C(5) .9405(7) .0963(6) .1960(5)
C(6) 1.0480(8) .1561(7) .2095(6)
C(7) 1.0954(7) .2181(7) .2805(6)
C(8) 1.0401(6) .2251(6) .3468(5)
C(9) 1.0780(7) .2906(7) .4224(6)
C(10) 1.0169(7) .2905(6) .4800(6)
C(11) .9164(7) .2243(6) .4670(5)
C(12) .9371(6) .1633(5) .3377(4)
C(13) .6107(6) .1306(5) .4635(4)
C(14) .7510(7) .0087(6) .5436(5)
C(15) .7015(8) .0138(6) .6099(5)
C(16) .6057(7) .0775(6) .6036(5)
C(17) .5578(6) .1405(5) .5282(4)
C(18) .4592(7) .2137(6) .5134(5)
C(19) .4212(7) .2744(6) .4400(5)
C(20) .4748(6) .2653(5) .3735(5)
C(21) .4445(7) .3263(6) .2949(5)
C(22) .5013(7) .3085(6) .2379(5)
C(23) .5938(7) .2307(6) .2526(5)
C(24) .5679(6) .1916(5) .3848(4)
C(25) .7387(7) -.1279(6) .3662(5)
Cl(1) .3110(2) .0775(2) .13310(10)
O(4) .4125(5) .0577(5) .1077(4)
O(5) .3414(6) .0853(6) .2239(4)
O(6) .2607(7) .1784(6) .0974(5)
O(7) .2248(6) -.0017(6) .1041(5)
H(2) .662(5) -.032(5) .184(4)
H(3) .737(6) -.049(6) .073(5)
H(4) .918(4) .029(4) .075(3)
H(6) 1.086(7) .144(6) .175(5)
H(7) 1.177(5) .258(4) .286(4)
H(9) 1.145(6) .325(5) .425(4)
H(10) 1.033(6) .345(5) .526(4)
H(11) .868(5) .225(5) .509(4)
H(14) .813(6) -.029(5) .545(4)
H(15) .728(6) -.027(5) .650(4)
H(16) .576(5) .079(4) .647(4)
H(18) .422(6) .220(5) .549(4)
H(19) .352(5) .321(4) .433(3)
H(21) .378(6) .373(5) .287(5)
H(22) .494(6) .346(5) .190(4)
H(23) .637(5) .221(5) .218(4)

loop_
_geom_bond_atom_site_label_1
_geom_bond_atom_site_label_2
_geom_bond_distance
Co(1) O(1) 1.889(4)
Co(1) O(2) 1.886(4)
Co(1) N(1) 1.922(5)
Co(1) N(2) 1.936(5)
Co(1) N(3) 1.931(5)
Co(1) N(4) 1.951(5)
Co(1) C(25) 2.313(7)
O(1) C(25) 1.331(8)
O(2) C(25) 1.315(8)
O(3) C(25) 1.224(7)
N(1) C(1) 1.358(8)
N(1) C(2) 1.327(9)
N(2) C(11) 1.344(8)
N(2) C(12) 1.357(7)
N(3) C(13) 1.361(8)
N(3) C(14) 1.337(8)
N(4) C(23) 1.327(9)
N(4) C(24) 1.363(8)
C(1) C(5) 1.396(9)
C(1) C(12) 1.421(9)
C(2) C(3) 1.360(10)
C(3) C(4) 1.350(10)
C(4) C(5) 1.410(10)
C(5) C(6) 1.420(10)
C(6) C(7) 1.350(10)
C(7) C(8) 1.430(10)
C(8) C(9) 1.420(10)
C(8) C(12) 1.399(9)
C(9) C(10) 1.350(10)
C(10) C(11) 1.400(10)
C(13) C(17) 1.384(8)
C(13) C(24) 1.427(9)
C(14) C(15) 1.380(10)
C(15) C(16) 1.350(10)
C(16) C(17) 1.405(9)
C(17) C(18) 1.430(10)
C(18) C(19) 1.360(10)
C(19) C(20) 1.416(9)
C(20) C(21) 1.420(10)
C(20) C(24) 1.390(9)
C(21) C(22) 1.320(10)
C(22) C(23) 1.410(10)
Cl(1) O(4) 1.401(6)
Cl(1) O(5) 1.400(6)
Cl(1) O(6) 1.425(7)
Cl(1) O(7) 1.379(6)
C(2) H(2) 0.83(6)
C(3) H(3) 0.84(7)
C(4) H(4) 1.01(5)
C(6) H(6) 0.84(7)
C(7) H(7) 1.06(6)
C(9) H(9) 0.88(6)
C(10) H(10) 0.97(7)
C(11) H(11) 1.01(6)
C(14) H(14) 0.86(6)
C(15) H(15) 0.81(6)
C(16) H(16) 0.88(5)
C(18) H(18) 0.83(6)
C(19) H(19) 0.97(5)
C(21) H(21) 0.94(7)
C(22) H(22) 0.89(6)
C(23) H(23) 0.87(6)
